data_7245963
loop_
_publ_author_name
'Chen, Di-Ming'
'Zhang, Xue-Jing'

_publ_section_title
;
 Enhancing the stability of metal--organic framework via ligand
 modification: scalable synthesis and high selectivity of CO2 sorption
 property
;
_journal_issue 3
_journal_name_full CrystEngComm
_journal_page_first 467
_journal_page_last 472
_journal_paper_doi 10.1039/D2CE01496C
_journal_volume 25
_journal_year 2023
_chemical_formula_moiety 'C20 H16 Cu2 N6 O5, N0.5 O2.5'
_chemical_formula_sum 'C20 H16 Cu2 N6.5 O7.5'
_chemical_formula_weight 594.47
_space_group_crystal_system orthorhombic
_space_group_IT_number 50
_space_group_name_Hall '-P 2ab 2b'
_space_group_name_H-M_alt 'P b a n :2'
_atom_sites_solution_hydrogens geom
_atom_sites_solution_primary direct
_atom_sites_solution_secondary difmap
_audit_creation_date 2014-09-14
_audit_creation_method
;
Olex2 1.2
(compiled 2014.08.28 svn.r2986 for OlexSys, GUI svn.r4874)
;
_audit_update_record
;
2014-09-14 deposited with the CCDC.	2022-12-05 downloaded from the CCDC.
;
_cell_angle_alpha 90.00
_cell_angle_beta 90.00
_cell_angle_gamma 90.00
_cell_formula_units_Z 8
_cell_length_a 26.3697(17)
_cell_length_b 13.4790(12)
_cell_length_c 15.7382(6)
_cell_measurement_temperature 273(2)
_cell_volume 5593.9(7)
_computing_molecular_graphics 'Olex2 (Dolomanov et al., 2009)'
_computing_publication_material 'Olex2 (Dolomanov et al., 2009)'
_computing_structure_refinement 'XL (Sheldrick, 2008)'
_computing_structure_solution 'SHELXS-97 (Sheldrick, 1990)'
_diffrn_ambient_temperature 273.15
_diffrn_measured_fraction_theta_full 0.998
_diffrn_measured_fraction_theta_max 0.998
_diffrn_measurement_device_type 'Bruker P4'
_diffrn_measurement_method '\w scans'
_diffrn_radiation_monochromator graphite
_diffrn_radiation_type MoK\a
_diffrn_radiation_wavelength 0.71073
_diffrn_reflns_av_R_equivalents 0.0578
_diffrn_reflns_av_unetI/netI 0.0583
_diffrn_reflns_limit_h_max 31
_diffrn_reflns_limit_h_min -20
_diffrn_reflns_limit_k_max 15
_diffrn_reflns_limit_k_min -16
_diffrn_reflns_limit_l_max 10
_diffrn_reflns_limit_l_min -18
_diffrn_reflns_number 16485
_diffrn_reflns_theta_full 25.00
_diffrn_reflns_theta_max 25.00
_diffrn_reflns_theta_min 3.01
_diffrn_source 'fine-focus sealed tube'
_exptl_absorpt_coefficient_mu 1.569
_exptl_absorpt_correction_T_max 0.7443
_exptl_absorpt_correction_T_min 0.7443
_exptl_absorpt_correction_type none
_exptl_crystal_density_diffrn 1.412
_exptl_crystal_density_method 'not measured'
_exptl_crystal_description block
_exptl_crystal_F_000 2396
_exptl_crystal_size_max 0.2
_exptl_crystal_size_mid 0.2
_exptl_crystal_size_min 0.2
_refine_diff_density_max 1.629
_refine_diff_density_min -1.271
_refine_diff_density_rms 0.198
_refine_ls_extinction_method none
_refine_ls_goodness_of_fit_ref 1.148
_refine_ls_hydrogen_treatment constr
_refine_ls_matrix_type full
_refine_ls_number_parameters 334
_refine_ls_number_reflns 4935
_refine_ls_number_restraints 306
_refine_ls_restrained_S_all 1.139
_refine_ls_R_factor_all 0.1414
_refine_ls_R_factor_gt 0.1254
_refine_ls_shift/su_max 0.001
_refine_ls_shift/su_mean 0.000
_refine_ls_structure_factor_coef Fsqd
_refine_ls_weighting_details 'calc w=1/[\s^2^(Fo^2^)+(0.1383P)^2^+108.9974P] where P=(Fo^2^+2Fc^2^)/3'
_refine_ls_weighting_scheme calc
_refine_ls_wR_factor_gt 0.3314
_refine_ls_wR_factor_ref 0.3426
_reflns_number_gt 3994
_reflns_number_total 4935
_reflns_threshold_expression >2sigma(I)
_cod_data_source_file d2ce01496c2.cif
_cod_data_source_block cdm
_cod_depositor_comments 'Adding full bibliography for 7245961--7245963.cif.'
_cod_original_sg_symbol_H-M 'P b a n'
_cod_original_formula_sum 'C20 H16 Cu2 N6.50 O7.50'
_cod_database_code 7245963
_olex2_refinement_description
;
1. Fixed Uiso
 At 1.2 times of:
  All C(H) groups, All C(H,H) groups
2. Restrained distances
 O1-N1 = O12-N1 = O15-N1
 1.19 with sigma of 0.01
 O1-O12 \\sim O12-O15 \\sim O15-O1
 with sigma of 0.02
3. Rigid bond restraints
 O1, O12, N1, O15
 with sigma for 1-2 distances of 0.01 and sigma for 1-3 distances of 0.01
 O12, O1, O15, N1
 with sigma for 1-2 distances of 0.005 and sigma for 1-3 distances of 0.005
4. Uiso/Uaniso restraints and constraints
All non-hydrogen atoms have similar U: within 1.7A with sigma of 0.04 and sigma
for terminal atoms of 0.08
Uanis(N1) \\sim Ueq: with sigma of 0.01 and sigma for terminal atoms of 0.02
Uanis(C36) \\sim Ueq, Uanis(C39) \\sim Ueq, Uanis(C63) \\sim Ueq, Uanis(C1)
\\sim Ueq, Uanis(C25) \\sim Ueq, Uanis(C3) \\sim Ueq, Uanis(C4) \\sim Ueq,
Uanis(C16) \\sim Ueq, Uanis(C31) \\sim Ueq, Uanis(C58) \\sim Ueq, Uanis(C7)
\\sim Ueq, Uanis(C8) \\sim Ueq, Uanis(C72) \\sim Ueq, Uanis(C74) \\sim Ueq,
Uanis(C79) \\sim Ueq, Uanis(C103) \\sim Ueq, Uanis(C109) \\sim Ueq, Uanis(C115)
\\sim Ueq, Uanis(C132) \\sim Ueq, Uanis(C0AA) \\sim Ueq: with sigma of 0.01 and
sigma for terminal atoms of 0.02
5. Others
 Fixed Sof: N1(0.5) O15(0.5)
6.a Secondary CH2 refined with riding coordinates:
 C25(H25A,H25B), C0AA(H0AA,H0AB)
6.b Aromatic/amide H refined with riding coordinates:
 C39(H39), C1(H1), C3(H3), C4(H4), C16(H16), C31(H31), C58(H58), C8(H8),
 C79(H79), C103(H103), C115(H115), C132(H132)
;
_olex2_submission_special_instructions 'No special instructions were received'

loop_
_space_group_symop_id
_space_group_symop_operation_xyz
1 'x, y, z'
2 '-x+1/2, -y+1/2, z'
3 'x, -y+1/2, -z'
4 '-x+1/2, y, -z'
5 '-x, -y, -z'
6 'x-1/2, y-1/2, -z'
7 '-x, y-1/2, z'
8 'x-1/2, -y, z'

loop_
_atom_site_label
_atom_site_type_symbol
_atom_site_fract_x
_atom_site_fract_y
_atom_site_fract_z
_atom_site_U_iso_or_equiv
_atom_site_adp_type
_atom_site_occupancy
_atom_site_calc_flag
_atom_site_disorder_assembly
_atom_site_disorder_group
_atom_site_refinement_flags_posn
_atom_site_refinement_flags_adp
Cu2 Cu 0.48309(2) 0.39125(5) 0.84013(3) 0.03530(15) Uani 1 d . . . .
Cu9 Cu 0.54309(2) 0.55334(5) 0.95345(3) 0.03455(15) Uani 1 d . . . .
O6 O 0.59566(12) 0.5084(3) 0.8746(2) 0.0491(10) Uani 1 d . . . .
O13 O 0.55397(11) 0.3935(3) 0.79932(19) 0.0357(9) Uani 1 d . . . .
O21 O 0.50232(12) 0.4006(3) 0.95811(18) 0.0351(8) Uani 1 d . . . .
N23 N 0.41075(14) 0.4136(4) 0.8779(3) 0.0432(12) Uani 1 d . . . .
N34 N 0.66812(15) 0.5389(4) 1.1093(3) 0.0501(13) Uani 1 d . . . .
C36 C 0.7186(2) 0.5095(5) 1.1344(4) 0.0515(14) Uani 1 d B . . U
C39 C 0.63262(18) 0.5750(4) 1.1617(3) 0.0450(13) Uani 1 d . . . U
H39 H 0.6380 0.5900 1.2187 0.054 Uiso 1 calc . . R .
C63 C 0.8107(2) 0.4541(6) 1.1955(4) 0.0663(16) Uani 1 d . . . U
O69 O 0.48098(14) 0.2231(3) 0.8482(2) 0.0456(10) Uani 1 d . . . .
O2 O 0.49344(14) 0.5683(3) 0.8647(2) 0.0448(10) Uani 1 d . . . .
N19 N 0.59778(13) 0.5545(4) 1.0395(2) 0.0444(11) Uani 1 d . . . .
C1 C 0.7453(3) 0.5741(6) 1.1850(4) 0.0705(17) Uani 1 d . . . U
H1 H 0.7324 0.6361 1.1992 0.085 Uiso 1 calc B . R .
C25 C 0.45053(19) 0.6603(4) 0.7593(3) 0.0404(12) Uani 1 d . . . U
H25A H 0.4243 0.6109 0.7686 0.048 Uiso 1 calc . . R .
H25B H 0.4347 0.7252 0.7619 0.048 Uiso 1 calc . . R .
N30 N 0.46445(15) 0.3911(4) 0.7154(2) 0.0435(12) Uani 1 d . . . .
C3 C 0.64536(18) 0.5256(4) 1.0341(3) 0.0421(13) Uani 1 d . . . U
H3 H 0.6607 0.4999 0.9857 0.050 Uiso 1 calc . . R .
C4 C 0.7857(3) 0.3916(6) 1.1446(5) 0.0796(19) Uani 1 d B . . U
H4 H 0.7999 0.3309 1.1297 0.095 Uiso 1 calc . . R .
N11 N 0.52988(16) 0.6162(4) 0.4233(3) 0.0497(13) Uani 1 d . . . .
C16 C 0.7934(3) 0.5419(6) 1.2147(5) 0.0793(19) Uani 1 d B . . U
H16 H 0.8129 0.5840 1.2484 0.095 Uiso 1 calc . . R .
N5 N 0.5830(2) 0.6247(6) 0.3164(3) 0.086(2) Uani 1 d . . . .
C31 C 0.4407(2) 0.6380(5) 0.6052(4) 0.0593(16) Uani 1 d . . . U
H31 H 0.4059 0.6383 0.6142 0.071 Uiso 1 calc . . R .
C58 C 0.7365(2) 0.4195(5) 1.1129(5) 0.0694(18) Uani 1 d . . . U
H58 H 0.7178 0.3767 1.0788 0.083 Uiso 1 calc B . R .
C7 C 0.49014(18) 0.6522(4) 0.8301(3) 0.0365(12) Uani 1 d . . . U
C8 C 0.5250(2) 0.6409(4) 0.6549(3) 0.0443(13) Uani 1 d . . . U
H8 H 0.5481 0.6467 0.6993 0.053 Uiso 1 calc . . R .
C72 C 0.4727(2) 0.6457(4) 0.6733(3) 0.0415(12) Uani 1 d . . . U
C74 C 0.9082(2) 0.4410(5) 1.1801(3) 0.0485(14) Uani 1 d . . . U
C79 C 0.5790(3) 0.6308(6) 0.3973(5) 0.0777(19) Uani 1 d . . . U
H79 H 0.6060 0.6435 0.4338 0.093 Uiso 1 calc . . R .
C103 C 0.5046(2) 0.6086(4) 0.3484(3) 0.0403(12) Uani 1 d . . . U
H103 H 0.4696 0.6037 0.3436 0.048 Uiso 1 calc . . R .
C109 C 0.51061(19) 0.6249(4) 0.5072(3) 0.0432(13) Uani 1 d . . . U
C115 C 0.5428(2) 0.6282(4) 0.5749(3) 0.0430(13) Uani 1 d . . . U
H115 H 0.5775 0.6217 0.5660 0.052 Uiso 1 calc . . R .
C132 C 0.4595(2) 0.6296(5) 0.5217(4) 0.0570(15) Uani 1 d . . . U
H132 H 0.4370 0.6272 0.4761 0.068 Uiso 1 calc . . R .
N1 N 0.61407(12) 0.2456(4) 0.9939(3) 0.0649(13) Uani 0.50 d A -1 D U
O1 O 0.57414(14) 0.2600(6) 1.0279(4) 0.178(2) Uani 1 d A -1 D U
O12 O 0.6155(3) 0.1952(4) 0.9313(3) 0.256(2) Uani 1 d A -1 D U
O15 O 0.65062(17) 0.2928(5) 1.0120(6) 0.172(3) Uani 0.50 d A -1 D U
C0AA C 0.8620(2) 0.4163(6) 1.2326(5) 0.0750(18) Uani 1 d B 2 . U
H0AA H 0.8664 0.4445 1.2889 0.090 Uiso 1 calc B 2 R .
H0AB H 0.8601 0.3448 1.2390 0.090 Uiso 1 calc B 2 R .

loop_
_atom_site_aniso_label
_atom_site_aniso_U_11
_atom_site_aniso_U_22
_atom_site_aniso_U_33
_atom_site_aniso_U_23
_atom_site_aniso_U_13
_atom_site_aniso_U_12
Cu2 0.0217(2) 0.0632(3) 0.0211(2) -0.0184(3) -0.0016(2) 0.0005(3)
Cu9 0.0248(2) 0.0593(3) 0.0194(2) -0.0141(2) 0.0003(2) -0.0046(3)
O6 0.0308(16) 0.092(2) 0.0241(15) -0.0255(16) 0.0060(13) -0.0219(17)
O13 0.0257(14) 0.0590(19) 0.0223(14) -0.0136(14) 0.0002(12) -0.0023(15)
O21 0.0224(13) 0.0575(19) 0.0254(14) -0.0166(14) -0.0016(13) 0.0008(15)
N23 0.0205(17) 0.080(3) 0.0289(19) -0.017(2) -0.0068(16) -0.0022(19)
N34 0.0196(17) 0.094(3) 0.036(2) -0.011(2) 0.0011(17) 0.010(2)
C36 0.035(2) 0.077(3) 0.042(2) 0.001(2) 0.005(2) 0.004(2)
C39 0.028(2) 0.073(3) 0.033(2) -0.011(2) -0.0031(18) 0.002(2)
C63 0.051(3) 0.089(3) 0.058(3) 0.020(3) 0.005(2) 0.008(3)
O69 0.057(2) 0.0472(19) 0.0329(17) -0.0094(15) 0.0106(16) -0.0137(17)
O2 0.052(2) 0.052(2) 0.0296(16) -0.0127(16) -0.0031(16) 0.0018(17)
N19 0.0160(16) 0.086(3) 0.0309(18) -0.0358(19) -0.0001(15) -0.0075(18)
C1 0.052(3) 0.093(3) 0.066(3) -0.005(3) -0.010(3) 0.006(3)
C25 0.048(2) 0.044(2) 0.029(2) -0.0126(18) -0.0074(19) 0.009(2)
N30 0.0271(18) 0.082(3) 0.0216(17) -0.0272(19) -0.0014(15) 0.000(2)
C3 0.033(2) 0.060(3) 0.034(2) -0.006(2) 0.0017(18) -0.002(2)
C4 0.069(3) 0.083(3) 0.086(3) 0.015(3) 0.022(3) 0.017(3)
N11 0.041(2) 0.084(3) 0.0242(18) -0.025(2) -0.0057(17) 0.001(2)
C16 0.064(3) 0.102(4) 0.073(3) 0.006(3) -0.013(3) 0.006(3)
N5 0.050(3) 0.175(6) 0.032(2) -0.037(3) -0.005(2) 0.011(4)
C31 0.052(3) 0.080(3) 0.046(3) -0.008(2) -0.008(2) 0.009(2)
C58 0.055(3) 0.078(3) 0.075(3) 0.011(3) 0.006(3) 0.004(3)
C7 0.040(2) 0.039(2) 0.031(2) -0.0149(18) 0.0004(18) -0.0026(19)
C8 0.050(2) 0.052(2) 0.031(2) -0.0114(19) -0.006(2) -0.001(2)
C72 0.045(2) 0.049(2) 0.031(2) -0.0176(18) -0.0010(19) 0.004(2)
C74 0.037(2) 0.077(3) 0.032(2) 0.023(2) -0.0012(19) 0.002(2)
C79 0.063(3) 0.107(4) 0.064(3) -0.017(3) -0.006(3) 0.002(3)
C103 0.044(2) 0.049(2) 0.028(2) -0.0129(19) -0.0013(19) -0.005(2)
C109 0.044(2) 0.049(2) 0.037(2) -0.0198(19) -0.0068(19) 0.005(2)
C115 0.045(2) 0.050(2) 0.034(2) -0.007(2) -0.0007(19) 0.006(2)
C132 0.049(3) 0.078(3) 0.044(3) -0.010(2) -0.005(2) 0.008(2)
N1 0.0649(18) 0.062(3) 0.068(2) 0.0072(18) -0.011(2) 0.006(2)
O1 0.1140(16) 0.208(6) 0.212(4) -0.113(3) 0.063(2) -0.027(3)
O12 0.273(6) 0.271(4) 0.222(3) -0.1679(19) 0.086(2) -0.010(3)
O15 0.124(2) 0.147(5) 0.247(7) 0.047(3) -0.022(4) -0.082(2)
C0AA 0.055(3) 0.097(3) 0.073(3) 0.029(3) 0.009(3) 0.005(3)

loop_
_atom_type_symbol
_atom_type_description
_atom_type_scat_dispersion_real
_atom_type_scat_dispersion_imag
_atom_type_scat_source
C C 0.0033 0.0016 'International Tables Vol C Tables 4.2.6.8 and 6.1.1.4'
H H 0.0000 0.0000 'International Tables Vol C Tables 4.2.6.8 and 6.1.1.4'
Cu Cu 0.3201 1.2651 'International Tables Vol C Tables 4.2.6.8 and 6.1.1.4'
N N 0.0061 0.0033 'International Tables Vol C Tables 4.2.6.8 and 6.1.1.4'
O O 0.0106 0.0060 'International Tables Vol C Tables 4.2.6.8 and 6.1.1.4'

loop_
_geom_angle_atom_site_label_1
_geom_angle_atom_site_label_2
_geom_angle_atom_site_label_3
_geom_angle
_geom_angle_site_symmetry_1
_geom_angle_site_symmetry_3
_geom_angle_publ_flag
O13 Cu2 N23 170.40(18) . . ?
O13 Cu2 O69 93.25(14) . . ?
O13 Cu2 O2 86.01(14) . . ?
O13 Cu2 N30 85.09(14) . . ?
O21 Cu2 O13 93.62(13) . . ?
O21 Cu2 N23 87.44(15) . . ?
O21 Cu2 O69 91.03(14) . . ?
O21 Cu2 O2 75.71(13) . . ?
O21 Cu2 N30 176.13(18) . . ?
N23 Cu2 O69 96.27(17) . . ?
N23 Cu2 O2 85.00(16) . . ?
N23 Cu2 N30 93.22(16) . . ?
O69 Cu2 O2 166.63(12) . . ?
N30 Cu2 O69 92.69(16) . . ?
N30 Cu2 O2 100.54(16) . . ?
O6 Cu9 O21 94.20(14) . . ?
O6 Cu9 N19 85.44(14) . . ?
O21 Cu9 O6 172.90(13) 5_667 . ?
O21 Cu9 O21 88.59(13) 5_667 . ?
O21 Cu9 N19 87.49(14) 5_667 . ?
O2 Cu9 O6 93.11(14) . . ?
O2 Cu9 O21 93.84(14) . 5_667 ?
O2 Cu9 O21 78.54(14) . . ?
O2 Cu9 N19 172.58(18) . . ?
N19 Cu9 O21 108.81(16) . . ?
C74 O6 Cu9 127.0(3) 4_657 . ?
C74 O13 Cu2 133.6(3) 4_657 . ?
Cu2 O21 Cu9 123.35(16) . 5_667 ?
Cu2 O21 Cu9 98.58(14) . . ?
Cu9 O21 Cu9 91.42(13) 5_667 . ?
C39 N23 Cu2 134.5(3) 5_667 . ?
C39 N23 N19 105.5(4) 5_667 5_667 ?
N19 N23 Cu2 118.3(3) 5_667 . ?
C39 N34 C36 125.2(4) . . ?
C3 N34 C36 128.2(5) . . ?
C3 N34 C39 106.2(4) . . ?
C1 C36 N34 117.2(6) . . ?
C58 C36 N34 120.2(6) . . ?
C58 C36 C1 122.5(6) . . ?
N23 C39 N34 111.1(4) 5_667 . ?
C4 C63 C0AA 116.6(7) . . ?
C16 C63 C4 122.6(7) . . ?
C16 C63 C0AA 120.9(7) . . ?
C7 O69 Cu2 137.1(3) 7_655 . ?
Cu9 O2 Cu2 95.09(15) . . ?
C7 O2 Cu2 143.6(3) . . ?
C7 O2 Cu9 117.1(3) . . ?
N23 N19 Cu9 121.7(3) 5_667 . ?
C3 N19 Cu9 130.4(3) . . ?
C3 N19 N23 107.9(4) . 5_667 ?
C36 C1 C16 117.1(7) . . ?
C72 C25 C7 112.7(4) . . ?
N5 N30 Cu2 125.4(3) 5_666 . ?
C103 N30 Cu2 126.9(3) 5_666 . ?
C103 N30 N5 107.0(4) 5_666 5_666 ?
N19 C3 N34 109.3(4) . . ?
C63 C4 C58 119.2(7) . . ?
C79 N11 C109 127.1(5) . . ?
C103 N11 C79 102.4(5) . . ?
C103 N11 C109 129.7(4) . . ?
C63 C16 C1 120.9(7) . . ?
C79 N5 N30 107.5(5) . 5_666 ?
C72 C31 C132 121.4(6) . . ?
C36 C58 C4 117.7(7) . . ?
O69 C7 O2 123.0(4) 7_665 . ?
O69 C7 C25 121.6(4) 7_665 . ?
O2 C7 C25 115.3(4) . . ?
C115 C8 C72 122.4(5) . . ?
C31 C72 C25 118.8(5) . . ?
C31 C72 C8 116.0(5) . . ?
C8 C72 C25 125.2(5) . . ?
O6 C74 C0AA 118.0(5) 4_657 . ?
O13 C74 O6 128.6(5) 4_657 4_657 ?
O13 C74 C0AA 113.3(5) 4_657 . ?
N5 C79 N11 111.4(6) . . ?
N30 C103 N11 111.4(5) 5_666 . ?
C115 C109 N11 120.4(5) . . ?
C115 C109 C132 118.9(5) . . ?
C132 C109 N11 120.7(5) . . ?
C8 C115 C109 120.9(5) . . ?
C109 C132 C31 120.3(5) . . ?
O1 N1 O12 119.2(5) . . ?
O15 N1 O1 121.3(6) . . ?
O15 N1 O12 118.3(6) . . ?
C74 C0AA C63 114.9(6) . . ?

loop_
_geom_bond_atom_site_label_1
_geom_bond_atom_site_label_2
_geom_bond_distance
_geom_bond_site_symmetry_2
_geom_bond_publ_flag
Cu2 O13 1.977(3) . ?
Cu2 O21 1.929(3) . ?
Cu2 N23 2.021(4) . ?
Cu2 O69 2.271(4) . ?
Cu2 O2 2.434(4) . ?
Cu2 N30 2.023(4) . ?
Cu9 O6 1.957(3) . ?
Cu9 O21 1.938(3) 5_667 ?
Cu9 O21 2.324(3) . ?
Cu9 O2 1.925(4) . ?
Cu9 N19 1.979(4) . ?
O6 C74 1.254(7) 4_657 ?
O13 C74 1.229(6) 4_657 ?
O21 Cu9 1.938(3) 5_667 ?
N23 C39 1.312(6) 5_667 ?
N23 N19 1.387(6) 5_667 ?
N34 C36 1.443(7) . ?
N34 C39 1.339(7) . ?
N34 C3 1.339(7) . ?
C36 C1 1.375(9) . ?
C36 C58 1.345(10) . ?
C39 N23 1.312(6) 5_667 ?
C63 C4 1.337(11) . ?
C63 C16 1.304(11) . ?
C63 C0AA 1.558(9) . ?
O69 C7 1.255(6) 7_655 ?
O2 C7 1.257(6) . ?
N19 N23 1.387(6) 5_667 ?
N19 C3 1.316(6) . ?
C1 C16 1.421(10) . ?
C25 C7 1.532(7) . ?
C25 C72 1.487(7) . ?
N30 N5 1.364(7) 5_666 ?
N30 C103 1.294(6) 5_666 ?
C4 C58 1.440(10) . ?
N11 C79 1.372(9) . ?
N11 C103 1.358(6) . ?
N11 C109 1.420(7) . ?
N5 N30 1.364(7) 5_666 ?
N5 C79 1.280(9) . ?
C31 C72 1.367(8) . ?
C31 C132 1.410(8) . ?
C7 O69 1.255(6) 7_665 ?
C8 C72 1.411(8) . ?
C8 C115 1.355(7) . ?
C74 O6 1.254(7) 4_657 ?
C74 O13 1.229(6) 4_657 ?
C74 C0AA 1.510(9) . ?
C103 N30 1.294(6) 5_666 ?
C109 C115 1.362(7) . ?
C109 C132 1.369(8) . ?
N1 O1 1.197(5) . ?
N1 O12 1.198(6) . ?
N1 O15 1.189(6) . ?
